data_4021335
loop_
_publ_author_name
'Alan R. Katritzky'
'Kavita Manju'
'Anna V. Gromova'
'Peter J. Steel'

_publ_section_title
;
 \b-Acylvinyl Anion and Dianion Equivalents:
 Lithiation of 1-[(2EZ)-3-Chloroprop-2-enyl]-1H-1,2,3-benzotriazole:
 Preparation and Elaboration of 1-(2-Oxiranylvinyl)-1H-benzotriazoles
;
_journal_name_full 'Journal of Organic Chemistry'
_journal_page_first 6018
_journal_page_last 6023
_journal_paper_doi 10.1021/jo049818j
_journal_volume 69
_journal_year 2004
_chemical_formula_sum 'C16 H14 Cl N3 O'
_chemical_formula_weight 299.75
_chemical_name_common syn-(Z)-7d
_space_group_IT_number 14
_symmetry_cell_setting monoclinic
_symmetry_space_group_name_Hall '-P 2yn'
_symmetry_space_group_name_H-M 'P 1 21/n 1'
_cell_angle_alpha 90.00
_cell_angle_beta 110.6100(10)
_cell_angle_gamma 90.00
_cell_formula_units_Z 4
_cell_length_a 15.7929(14)
_cell_length_b 5.6900(5)
_cell_length_c 17.5931(16)
_cell_measurement_temperature 163(2)
_cell_volume 1479.8(2)
_diffrn_ambient_temperature 163(2)
_exptl_crystal_density_diffrn 1.345
_cod_depositor_comments
;
The following automatic conversions were performed:
'_symmetry_cell_setting' value 'Monoclinic' changed to 'monoclinic'
according to '/home/saulius/struct/CIF-dictionaries/cif_core.dic'
dictionary named 'cif_core.dic' version 2.4.1 from 2010-06-29.

Automatic conversion script
Id: cif_fix_enum 1527 2010-12-29 10:47:43Z saulius 
;
_cod_original_sg_symbol_H-M 'P 21/n'
_cod_database_code 4021335

loop_
_symmetry_equiv_pos_as_xyz
'x, y, z'
'-x+1/2, y+1/2, -z+1/2'
'-x, -y, -z'
'x-1/2, -y-1/2, z-1/2'

loop_
_atom_site_label
_atom_site_type_symbol
_atom_site_fract_x
_atom_site_fract_y
_atom_site_fract_z
_atom_site_U_iso_or_equiv
_atom_site_adp_type
_atom_site_occupancy
_atom_site_symmetry_multiplicity
_atom_site_calc_flag
_atom_site_refinement_flags
_atom_site_disorder_assembly
_atom_site_disorder_group
Cl1 Cl 0.03217(4) 0.71172(12) 0.06788(4) 0.04714(18) Uani 1 1 d . . .
O1 O -0.04215(9) 0.3328(3) 0.30110(9) 0.0297(3) Uani 1 1 d . . .
H1 H -0.0909(18) 0.327(5) 0.3042(15) 0.045 Uiso 1 1 d . . .
C1 C -0.02129(11) 0.5707(3) 0.28958(10) 0.0215(4) Uani 1 1 d . . .
H1A H -0.0463 0.6760 0.3221 0.026 Uiso 1 1 calc R . .
C2 C -0.06516(11) 0.6352(3) 0.19784(10) 0.0214(4) Uani 1 1 d . . .
H2A H -0.0452 0.5165 0.1657 0.026 Uiso 1 1 calc R . .
C3 C -0.03798(12) 0.8753(4) 0.17838(11) 0.0258(4) Uani 1 1 d . . .
H3A H -0.0511 1.0046 0.2066 0.031 Uiso 1 1 calc R . .
C4 C 0.00266(13) 0.9240(4) 0.12543(12) 0.0315(5) Uani 1 1 d . . .
H4A H 0.0163 1.0835 0.1187 0.038 Uiso 1 1 calc R . .
C11 C 0.08110(11) 0.6030(3) 0.31760(10) 0.0202(4) Uani 1 1 d . . .
C12 C 0.13593(12) 0.4341(3) 0.29946(11) 0.0241(4) Uani 1 1 d . . .
H12A H 0.1094 0.2954 0.2709 0.029 Uiso 1 1 calc R . .
C13 C 0.22944(12) 0.4688(4) 0.32323(12) 0.0296(4) Uani 1 1 d . . .
H13A H 0.2662 0.3539 0.3107 0.035 Uiso 1 1 calc R . .
C14 C 0.26872(12) 0.6716(4) 0.36525(12) 0.0308(5) Uani 1 1 d . . .
H14A H 0.3322 0.6945 0.3816 0.037 Uiso 1 1 calc R . .
C15 C 0.21472(13) 0.8412(4) 0.38331(12) 0.0302(4) Uani 1 1 d . . .
H15A H 0.2415 0.9800 0.4117 0.036 Uiso 1 1 calc R . .
C16 C 0.12117(12) 0.8068(4) 0.35959(11) 0.0261(4) Uani 1 1 d . . .
H16A H 0.0847 0.9224 0.3721 0.031 Uiso 1 1 calc R . .
N21 N -0.16483(9) 0.6219(3) 0.17289(9) 0.0220(3) Uani 1 1 d . . .
N22 N -0.20917(10) 0.7771(3) 0.20499(9) 0.0270(4) Uani 1 1 d . . .
N23 N -0.29638(10) 0.7333(3) 0.17335(9) 0.0273(4) Uani 1 1 d . . .
C23A C -0.30972(12) 0.5470(4) 0.12007(10) 0.0231(4) Uani 1 1 d . . .
C24 C -0.39039(12) 0.4317(4) 0.07182(11) 0.0287(5) Uani 1 1 d . . .
H24A H -0.4479 0.4807 0.0718 0.034 Uiso 1 1 calc R . .
C25 C -0.38170(13) 0.2454(4) 0.02493(12) 0.0335(5) Uani 1 1 d . . .
H25A H -0.4345 0.1643 -0.0079 0.040 Uiso 1 1 calc R . .
C26 C -0.29578(14) 0.1714(4) 0.02442(11) 0.0312(5) Uani 1 1 d . . .
H26A H -0.2929 0.0417 -0.0086 0.037 Uiso 1 1 calc R . .
C27 C -0.21614(12) 0.2829(4) 0.07065(11) 0.0257(4) Uani 1 1 d . . .
H27A H -0.1589 0.2344 0.0699 0.031 Uiso 1 1 calc R . .
C27A C -0.22516(11) 0.4729(3) 0.11895(10) 0.0209(4) Uani 1 1 d . . .

loop_
_atom_site_aniso_label
_atom_site_aniso_U_11
_atom_site_aniso_U_22
_atom_site_aniso_U_33
_atom_site_aniso_U_23
_atom_site_aniso_U_13
_atom_site_aniso_U_12
Cl1 0.0555(4) 0.0518(4) 0.0468(3) -0.0047(3) 0.0338(3) -0.0039(3)
O1 0.0193(6) 0.0284(8) 0.0426(8) 0.0086(6) 0.0124(6) -0.0011(6)
C1 0.0199(8) 0.0223(10) 0.0225(8) -0.0001(7) 0.0078(7) 0.0013(7)
C2 0.0167(8) 0.0237(10) 0.0237(8) -0.0014(7) 0.0070(7) 0.0018(7)
C3 0.0221(9) 0.0247(11) 0.0277(9) -0.0002(8) 0.0052(7) 0.0019(8)
C4 0.0257(9) 0.0319(12) 0.0350(10) 0.0010(9) 0.0082(8) -0.0002(9)
C11 0.0189(8) 0.0222(10) 0.0183(8) 0.0027(7) 0.0053(6) 0.0014(7)
C12 0.0226(9) 0.0218(10) 0.0264(9) -0.0033(8) 0.0069(7) 0.0001(8)
C13 0.0228(9) 0.0325(12) 0.0337(10) -0.0018(9) 0.0103(8) 0.0046(8)
C14 0.0176(8) 0.0375(13) 0.0342(10) 0.0005(9) 0.0054(8) -0.0038(8)
C15 0.0287(10) 0.0243(11) 0.0328(10) -0.0046(8) 0.0049(8) -0.0050(8)
C16 0.0258(9) 0.0239(11) 0.0274(9) -0.0016(8) 0.0077(7) 0.0031(8)
N21 0.0177(7) 0.0246(9) 0.0232(7) -0.0020(7) 0.0063(6) 0.0023(6)
N22 0.0225(8) 0.0301(9) 0.0283(8) -0.0022(7) 0.0088(6) 0.0054(7)
N23 0.0212(8) 0.0320(10) 0.0287(8) 0.0027(7) 0.0088(6) 0.0056(7)
C23A 0.0202(8) 0.0295(11) 0.0185(8) 0.0072(8) 0.0053(7) 0.0040(8)
C24 0.0172(8) 0.0424(13) 0.0237(9) 0.0083(9) 0.0035(7) 0.0003(8)
C25 0.0258(10) 0.0422(13) 0.0248(9) 0.0024(9) -0.0007(8) -0.0089(9)
C26 0.0353(11) 0.0295(12) 0.0244(9) -0.0029(8) 0.0050(8) -0.0021(9)
C27 0.0242(9) 0.0283(11) 0.0226(9) 0.0012(8) 0.0058(7) 0.0033(8)
C27A 0.0187(8) 0.0245(10) 0.0167(8) 0.0039(7) 0.0028(6) 0.0011(7)

loop_
_geom_bond_atom_site_label_1
_geom_bond_atom_site_label_2
_geom_bond_distance
_geom_bond_site_symmetry_2
_geom_bond_publ_flag
Cl1 C4 1.742(2) . ?
O1 C1 1.425(2) . ?
O1 H1 0.79(3) . ?
C1 C11 1.526(2) . ?
C1 C2 1.560(2) . ?
C1 H1A 1.0000 . ?
C2 N21 1.480(2) . ?
C2 C3 1.507(3) . ?
C2 H2A 1.0000 . ?
C3 C4 1.333(3) . ?
C3 H3A 0.9500 . ?
C4 H4A 0.9500 . ?
C11 C16 1.401(3) . ?
C11 C12 1.403(3) . ?
C12 C13 1.400(3) . ?
C12 H12A 0.9500 . ?
C13 C14 1.392(3) . ?
C13 H13A 0.9500 . ?
C14 C15 1.397(3) . ?
C14 H14A 0.9500 . ?
C15 C16 1.400(3) . ?
C15 H15A 0.9500 . ?
C16 H16A 0.9500 . ?
N21 N22 1.367(2) . ?
N21 C27A 1.375(2) . ?
N22 N23 1.315(2) . ?
N23 C23A 1.381(3) . ?
C23A C27A 1.407(2) . ?
C23A C24 1.419(3) . ?
C24 C25 1.379(3) . ?
C24 H24A 0.9500 . ?
C25 C26 1.424(3) . ?
C25 H25A 0.9500 . ?
C26 C27 1.388(3) . ?
C26 H26A 0.9500 . ?
C27 C27A 1.413(3) . ?
C27 H27A 0.9500 . ?
